data_7061918
loop_
_publ_author_name
'Purushotham, Manasa'
'Paul, Bishwajit'
'Gajula, Siva Nageswara Rao'
'Sahariah, Biswajit'
'Sonti, Rajesh'

_publ_section_title
;
 Deciphering C--H&#x22EF;O/X weak hydrogen bonding and halogen bonding
 interactions in aromatic peptoids
;
_journal_issue 41
_journal_name_full 'New Journal of Chemistry'
_journal_page_first 19648
_journal_page_last 19657
_journal_paper_doi 10.1039/D2NJ02616C
_journal_volume 46
_journal_year 2022
_chemical_formula_moiety 'C19 H19 Br N2 O4'
_chemical_formula_sum 'C19 H19 Br N2 O4'
_chemical_formula_weight 419.27
_space_group_crystal_system triclinic
_space_group_IT_number 2
_space_group_name_Hall '-P 1'
_space_group_name_H-M_alt 'P -1'
_atom_sites_solution_hydrogens geom
_audit_creation_method SHELXL-2014/7
_audit_update_record
;
2022-01-22 deposited with the CCDC.	2022-09-05 downloaded from the CCDC.
;
_cell_angle_alpha 74.967(4)
_cell_angle_beta 66.776(4)
_cell_angle_gamma 66.004(4)
_cell_formula_units_Z 2
_cell_length_a 9.6335(9)
_cell_length_b 10.5541(11)
_cell_length_c 10.7463(9)
_cell_measurement_reflns_used 4202
_cell_measurement_temperature 296(2)
_cell_measurement_theta_max 54.110
_cell_measurement_theta_min 4.898
_cell_volume 910.89(15)
_computing_cell_refinement 'APEX2/SAINT (Bruker, 2004)'
_computing_data_collection 'APEX2 (Bruker, 2004)'
_computing_data_reduction 'SAINT/XPREP (Bruker, 2004)'
_computing_molecular_graphics 'ORTEP3 (Farrugia, 1997) and Mercury (Bruno et al., 2002)'
_computing_publication_material 'SHELXL-97 (Sheldrick, 2008)'
_computing_structure_refinement 'SHELXL-97 (Sheldrick, 2008)'
_computing_structure_solution 'SIR92 (Altornare et al., 2014)'
_diffrn_ambient_temperature 296(2)
_diffrn_measured_fraction_theta_full 0.999
_diffrn_measured_fraction_theta_max 0.951
_diffrn_measurement_device_type 'Bruker axs kappa apex2 CCD Diffractometer'
_diffrn_measurement_method '\w and \f scan'
_diffrn_radiation_type MoK\a
_diffrn_radiation_wavelength 0.71073
_diffrn_reflns_av_R_equivalents 0.0558
_diffrn_reflns_av_unetI/netI 0.0664
_diffrn_reflns_Laue_measured_fraction_full 0.999
_diffrn_reflns_Laue_measured_fraction_max 0.951
_diffrn_reflns_limit_h_max 12
_diffrn_reflns_limit_h_min -11
_diffrn_reflns_limit_k_max 13
_diffrn_reflns_limit_k_min -14
_diffrn_reflns_limit_l_max 14
_diffrn_reflns_limit_l_min -13
_diffrn_reflns_number 11198
_diffrn_reflns_point_group_measured_fraction_full 0.999
_diffrn_reflns_point_group_measured_fraction_max 0.951
_diffrn_reflns_theta_full 25.242
_diffrn_reflns_theta_max 28.338
_diffrn_reflns_theta_min 2.077
_exptl_absorpt_coefficient_mu 2.283
_exptl_absorpt_correction_T_max 0.462
_exptl_absorpt_correction_T_min 0.395
_exptl_absorpt_correction_type multi-scan
_exptl_absorpt_process_details 'SADABS V2012/1 (Bruker AXS Inc.)'
_exptl_crystal_colour colorless
_exptl_crystal_density_diffrn 1.529
_exptl_crystal_description block
_exptl_crystal_F_000 428
_exptl_crystal_size_max 0.500
_exptl_crystal_size_mid 0.400
_exptl_crystal_size_min 0.400
_refine_diff_density_max 0.463
_refine_diff_density_min -0.845
_refine_diff_density_rms 0.104
_refine_ls_extinction_method none
_refine_ls_goodness_of_fit_ref 1.083
_refine_ls_hydrogen_treatment constr
_refine_ls_matrix_type full
_refine_ls_number_parameters 237
_refine_ls_number_reflns 4321
_refine_ls_number_restraints 0
_refine_ls_restrained_S_all 1.083
_refine_ls_R_factor_all 0.1007
_refine_ls_R_factor_gt 0.0620
_refine_ls_shift/su_max 0.001
_refine_ls_shift/su_mean 0.000
_refine_ls_structure_factor_coef Fsqd
_refine_ls_weighting_details 'w=1/[\s^2^(Fo^2^)+(0.1065P)^2^+0.6590P] where P=(Fo^2^+2Fc^2^)/3'
_refine_ls_weighting_scheme calc
_refine_ls_wR_factor_gt 0.1837
_refine_ls_wR_factor_ref 0.2054
_reflns_Friedel_coverage 0.000
_reflns_number_gt 2857
_reflns_number_total 4321
_reflns_threshold_expression 'I > 2\s(I)'
_cod_data_source_file d2nj02616c2.cif
_cod_data_source_block shelx
_cod_depositor_comments 'Adding full bibliography for 7061918--7061922.cif.'
_cod_database_code 7061918
_shelx_shelxl_version_number 2014/7
_shelx_space_group_comment
;
The symmetry employed for this shelxl refinement is uniquely defined
by the following loop, which should always be used as a source of
symmetry information in preference to the above space-group names.
They are only intended as comments.
;
_shelx_estimated_absorpt_t_min 0.395
_shelx_estimated_absorpt_t_max 0.462

loop_
_space_group_symop_operation_xyz
'x, y, z'
'-x, -y, -z'

loop_
_atom_site_label
_atom_site_type_symbol
_atom_site_fract_x
_atom_site_fract_y
_atom_site_fract_z
_atom_site_U_iso_or_equiv
_atom_site_adp_type
_atom_site_occupancy
_atom_site_site_symmetry_order
_atom_site_calc_flag
_atom_site_refinement_flags_posn
_atom_site_refinement_flags_adp
_atom_site_refinement_flags_occupancy
_atom_site_disorder_assembly
_atom_site_disorder_group
C1 C 0.4700(6) 0.0162(5) 0.1970(5) 0.0409(10) Uani 1 1 d . . . . .
H1 H 0.5808 -0.0102 0.1549 0.049 Uiso 1 1 calc R U . . .
C2 C 0.3900(7) -0.0651(5) 0.1952(5) 0.0489(12) Uani 1 1 d . . . . .
H2 H 0.4471 -0.1459 0.1523 0.059 Uiso 1 1 calc R U . . .
C3 C 0.2293(6) -0.0285(5) 0.2550(5) 0.0487(12) Uani 1 1 d . . . . .
H3 H 0.1767 -0.0841 0.2525 0.058 Uiso 1 1 calc R U . . .
C4 C 0.1425(6) 0.0896(5) 0.3194(5) 0.0451(11) Uani 1 1 d . . . . .
H4 H 0.0317 0.1145 0.3608 0.054 Uiso 1 1 calc R U . . .
C5 C 0.2232(5) 0.1705(4) 0.3216(4) 0.0309(8) Uani 1 1 d . . . . .
C6 C 0.3879(5) 0.1372(4) 0.2606(4) 0.0289(8) Uani 1 1 d . . . . .
C7 C 0.4719(5) 0.2293(4) 0.2649(4) 0.0336(9) Uani 1 1 d . . . . .
H7A H 0.4179 0.3247 0.2325 0.040 Uiso 1 1 calc R U . . .
H7B H 0.4614 0.2273 0.3589 0.040 Uiso 1 1 calc R U . . .
C8 C 0.6800(6) 0.2485(5) 0.0443(4) 0.0395(10) Uani 1 1 d . . . . .
H8A H 0.5945 0.2600 0.0116 0.047 Uiso 1 1 calc R U . . .
H18B H 0.7777 0.1829 -0.0085 0.047 Uiso 1 1 calc R U . . .
C9 C 0.7036(5) 0.3896(5) 0.0164(4) 0.0344(9) Uani 1 1 d . . . . .
C10 C 0.7619(5) 0.0937(4) 0.2310(4) 0.0346(9) Uani 1 1 d . . . . .
C11 C 0.7150(7) 0.0274(5) 0.3755(5) 0.0507(12) Uani 1 1 d . . . . .
H11A H 0.6823 0.0943 0.4363 0.076 Uiso 1 1 calc R U . . .
H11B H 0.8051 -0.0512 0.3902 0.076 Uiso 1 1 calc R U . . .
H11C H 0.6274 -0.0034 0.3925 0.076 Uiso 1 1 calc R U . . .
C12 C 0.7667(5) 0.5325(4) 0.1231(4) 0.0287(8) Uani 1 1 d . . . . .
C13 C 0.8091(5) 0.6235(4) 0.0087(4) 0.0384(10) Uani 1 1 d . . . . .
H13 H 0.8036 0.6160 -0.0735 0.046 Uiso 1 1 calc R U . . .
C14 C 0.8593(6) 0.7253(5) 0.0164(5) 0.0444(11) Uani 1 1 d . . . . .
H14 H 0.8903 0.7846 -0.0615 0.053 Uiso 1 1 calc R U . . .
C15 C 0.8642(6) 0.7405(4) 0.1373(5) 0.0429(11) Uani 1 1 d . . . . .
H15 H 0.8983 0.8097 0.1412 0.051 Uiso 1 1 calc R U . . .
C16 C 0.8195(5) 0.6548(4) 0.2507(5) 0.0380(9) Uani 1 1 d . . . . .
H16 H 0.8223 0.6666 0.3324 0.046 Uiso 1 1 calc R U . . .
C17 C 0.7687(5) 0.5481(4) 0.2488(4) 0.0300(8) Uani 1 1 d . . . . .
C18 C 0.7291(5) 0.4525(4) 0.3725(4) 0.0305(8) Uani 1 1 d . . . . .
C19 C 0.6805(7) 0.4064(5) 0.6092(4) 0.0493(12) Uani 1 1 d . . . . .
H19A H 0.6546 0.4537 0.6848 0.074 Uiso 1 1 calc R U . . .
H19B H 0.7760 0.3258 0.6046 0.074 Uiso 1 1 calc R U . . .
H19C H 0.5930 0.3776 0.6211 0.074 Uiso 1 1 calc R U . . .
N1 N 0.7248(4) 0.4216(3) 0.1192(3) 0.0320(7) Uani 1 1 d . . . . .
H1N4 H 0.7106 0.3658 0.1935 0.038 Uiso 1 1 calc R U . . .
N2 N 0.6416(4) 0.1889(4) 0.1840(3) 0.0316(7) Uani 1 1 d . . . . .
O1 O 0.7072(4) 0.4988(3) 0.4855(3) 0.0406(7) Uani 1 1 d . . . . .
O2 O 0.7147(5) 0.3430(3) 0.3774(3) 0.0473(8) Uani 1 1 d . . . . .
O3 O 0.7031(5) 0.4606(4) -0.0928(3) 0.0530(9) Uani 1 1 d . . . . .
O4 O 0.9018(4) 0.0659(4) 0.1587(4) 0.0518(8) Uani 1 1 d . . . . .
Br1 Br 0.10480(7) 0.33124(6) 0.41068(6) 0.0627(3) Uani 1 1 d . . . . .

loop_
_atom_site_aniso_label
_atom_site_aniso_U_11
_atom_site_aniso_U_22
_atom_site_aniso_U_33
_atom_site_aniso_U_23
_atom_site_aniso_U_13
_atom_site_aniso_U_12
C1 0.037(2) 0.036(2) 0.053(3) -0.0077(19) -0.017(2) -0.0112(19)
C2 0.061(3) 0.036(2) 0.066(3) -0.006(2) -0.035(3) -0.019(2)
C3 0.060(3) 0.045(3) 0.061(3) 0.009(2) -0.037(3) -0.031(2)
C4 0.039(2) 0.057(3) 0.048(3) 0.010(2) -0.023(2) -0.025(2)
C5 0.029(2) 0.032(2) 0.0298(19) 0.0015(15) -0.0160(16) -0.0064(16)
C6 0.034(2) 0.030(2) 0.0290(19) 0.0009(15) -0.0166(16) -0.0130(16)
C7 0.033(2) 0.032(2) 0.039(2) -0.0041(16) -0.0149(18) -0.0111(17)
C8 0.054(3) 0.047(2) 0.031(2) -0.0001(18) -0.021(2) -0.026(2)
C9 0.032(2) 0.044(2) 0.031(2) 0.0014(17) -0.0133(17) -0.0179(19)
C10 0.041(2) 0.031(2) 0.043(2) -0.0009(17) -0.021(2) -0.0173(18)
C11 0.059(3) 0.048(3) 0.050(3) 0.013(2) -0.030(2) -0.023(2)
C12 0.0287(19) 0.0244(18) 0.031(2) 0.0023(15) -0.0124(16) -0.0079(15)
C13 0.040(2) 0.037(2) 0.035(2) 0.0068(17) -0.0146(18) -0.0151(19)
C14 0.043(3) 0.029(2) 0.049(3) 0.0120(19) -0.012(2) -0.014(2)
C15 0.041(3) 0.027(2) 0.062(3) 0.0005(19) -0.018(2) -0.0152(19)
C16 0.044(2) 0.028(2) 0.046(2) -0.0062(17) -0.020(2) -0.0105(18)
C17 0.029(2) 0.0257(19) 0.036(2) -0.0019(15) -0.0134(16) -0.0076(16)
C18 0.032(2) 0.034(2) 0.0268(19) 0.0009(15) -0.0150(16) -0.0098(17)
C19 0.061(3) 0.057(3) 0.026(2) 0.000(2) -0.013(2) -0.021(3)
N1 0.044(2) 0.0340(18) 0.0256(16) 0.0066(13) -0.0171(15) -0.0209(16)
N2 0.0354(18) 0.0367(18) 0.0299(17) 0.0006(14) -0.0143(14) -0.0187(15)
O1 0.0527(19) 0.0398(17) 0.0280(14) -0.0057(12) -0.0115(13) -0.0152(15)
O2 0.085(3) 0.0445(18) 0.0300(15) 0.0090(13) -0.0258(16) -0.0404(18)
O3 0.079(3) 0.063(2) 0.0314(16) 0.0174(15) -0.0308(17) -0.040(2)
O4 0.0336(18) 0.057(2) 0.066(2) -0.0073(17) -0.0164(16) -0.0168(16)
Br1 0.0457(4) 0.0661(4) 0.0676(4) -0.0189(3) -0.0161(3) -0.0064(3)

loop_
_atom_type_symbol
_atom_type_description
_atom_type_scat_dispersion_real
_atom_type_scat_dispersion_imag
_atom_type_scat_source
C C 0.0033 0.0016 'International Tables Vol C Tables 4.2.6.8 and 6.1.1.4'
H H 0.0000 0.0000 'International Tables Vol C Tables 4.2.6.8 and 6.1.1.4'
N N 0.0061 0.0033 'International Tables Vol C Tables 4.2.6.8 and 6.1.1.4'
O O 0.0106 0.0060 'International Tables Vol C Tables 4.2.6.8 and 6.1.1.4'
Br Br -0.2901 2.4595 'International Tables Vol C Tables 4.2.6.8 and 6.1.1.4'

loop_
_geom_angle_atom_site_label_1
_geom_angle_atom_site_label_2
_geom_angle_atom_site_label_3
_geom_angle
_geom_angle_site_symmetry_1
_geom_angle_site_symmetry_3
_geom_angle_publ_flag
C2 C1 C6 121.0(4) . . ?
C2 C1 H1 119.5 . . ?
C6 C1 H1 119.5 . . ?
C3 C2 C1 120.5(5) . . ?
C3 C2 H2 119.8 . . ?
C1 C2 H2 119.8 . . ?
C2 C3 C4 120.9(4) . . ?
C2 C3 H3 119.5 . . ?
C4 C3 H3 119.5 . . ?
C3 C4 C5 118.5(4) . . ?
C3 C4 H4 120.8 . . ?
C5 C4 H4 120.8 . . ?
C4 C5 C6 122.5(4) . . ?
C4 C5 Br1 118.5(3) . . ?
C6 C5 Br1 119.0(3) . . ?
C5 C6 C1 116.6(4) . . ?
C5 C6 C7 120.8(4) . . ?
C1 C6 C7 122.6(4) . . ?
N2 C7 C6 114.2(3) . . ?
N2 C7 H7A 108.7 . . ?
C6 C7 H7A 108.7 . . ?
N2 C7 H7B 108.7 . . ?
C6 C7 H7B 108.7 . . ?
H7A C7 H7B 107.6 . . ?
N2 C8 C9 115.6(3) . . ?
N2 C8 H8A 108.4 . . ?
C9 C8 H8A 108.4 . . ?
N2 C8 H18B 108.4 . . ?
C9 C8 H18B 108.4 . . ?
H8A C8 H18B 107.4 . . ?
O3 C9 N1 126.2(4) . . ?
O3 C9 C8 119.4(4) . . ?
N1 C9 C8 114.4(3) . . ?
O4 C10 N2 121.0(4) . . ?
O4 C10 C11 121.6(4) . . ?
N2 C10 C11 117.4(4) . . ?
C10 C11 H11A 109.5 . . ?
C10 C11 H11B 109.5 . . ?
H11A C11 H11B 109.5 . . ?
C10 C11 H11C 109.5 . . ?
H11A C11 H11C 109.5 . . ?
H11B C11 H11C 109.5 . . ?
C13 C12 N1 122.4(4) . . ?
C13 C12 C17 119.7(4) . . ?
N1 C12 C17 117.8(3) . . ?
C14 C13 C12 120.0(4) . . ?
C14 C13 H13 120.0 . . ?
C12 C13 H13 120.0 . . ?
C15 C14 C13 121.0(4) . . ?
C15 C14 H14 119.5 . . ?
C13 C14 H14 119.5 . . ?
C16 C15 C14 119.8(4) . . ?
C16 C15 H15 120.1 . . ?
C14 C15 H15 120.1 . . ?
C15 C16 C17 121.8(4) . . ?
C15 C16 H16 119.1 . . ?
C17 C16 H16 119.1 . . ?
C16 C17 C12 117.7(4) . . ?
C16 C17 C18 120.1(4) . . ?
C12 C17 C18 122.1(3) . . ?
O2 C18 O1 121.0(3) . . ?
O2 C18 C17 125.8(4) . . ?
O1 C18 C17 113.1(3) . . ?
O1 C19 H19A 109.5 . . ?
O1 C19 H19B 109.5 . . ?
H19A C19 H19B 109.5 . . ?
O1 C19 H19C 109.5 . . ?
H19A C19 H19C 109.5 . . ?
H19B C19 H19C 109.5 . . ?
C9 N1 C12 129.5(3) . . ?
C9 N1 H1N4 115.2 . . ?
C12 N1 H1N4 115.2 . . ?
C10 N2 C8 119.3(4) . . ?
C10 N2 C7 124.2(3) . . ?
C8 N2 C7 116.4(3) . . ?
C18 O1 C19 116.5(3) . . ?

loop_
_geom_bond_atom_site_label_1
_geom_bond_atom_site_label_2
_geom_bond_distance
_geom_bond_site_symmetry_2
_geom_bond_publ_flag
C1 C2 1.374(6) . ?
C1 C6 1.389(6) . ?
C1 H1 0.9300 . ?
C2 C3 1.347(7) . ?
C2 H2 0.9300 . ?
C3 C4 1.369(7) . ?
C3 H3 0.9300 . ?
C4 C5 1.378(6) . ?
C4 H4 0.9300 . ?
C5 C6 1.384(6) . ?
C5 Br1 1.871(4) . ?
C6 C7 1.515(5) . ?
C7 N2 1.454(5) . ?
C7 H7A 0.9700 . ?
C7 H7B 0.9700 . ?
C8 N2 1.431(5) . ?
C8 C9 1.532(6) . ?
C8 H8A 0.9700 . ?
C8 H18B 0.9700 . ?
C9 O3 1.218(5) . ?
C9 N1 1.343(5) . ?
C10 O4 1.215(5) . ?
C10 N2 1.364(5) . ?
C10 C11 1.498(6) . ?
C11 H11A 0.9600 . ?
C11 H11B 0.9600 . ?
C11 H11C 0.9600 . ?
C12 C13 1.383(5) . ?
C12 N1 1.398(5) . ?
C12 C17 1.411(5) . ?
C13 C14 1.376(6) . ?
C13 H13 0.9300 . ?
C14 C15 1.371(7) . ?
C14 H14 0.9300 . ?
C15 C16 1.349(6) . ?
C15 H15 0.9300 . ?
C16 C17 1.405(6) . ?
C16 H16 0.9300 . ?
C17 C18 1.466(5) . ?
C18 O2 1.204(5) . ?
C18 O1 1.334(5) . ?
C19 O1 1.431(5) . ?
C19 H19A 0.9600 . ?
C19 H19B 0.9600 . ?
C19 H19C 0.9600 . ?
N1 H1N4 0.8600 . ?

loop_
_geom_torsion_atom_site_label_1
_geom_torsion_atom_site_label_2
_geom_torsion_atom_site_label_3
_geom_torsion_atom_site_label_4
_geom_torsion
_geom_torsion_site_symmetry_1
_geom_torsion_site_symmetry_2
_geom_torsion_site_symmetry_3
_geom_torsion_site_symmetry_4
_geom_torsion_publ_flag
C6 C1 C2 C3 0.3(7) . . . . ?
C1 C2 C3 C4 -0.4(7) . . . . ?
C2 C3 C4 C5 0.1(7) . . . . ?
C3 C4 C5 C6 0.3(6) . . . . ?
C3 C4 C5 Br1 -179.6(3) . . . . ?
C4 C5 C6 C1 -0.4(6) . . . . ?
Br1 C5 C6 C1 179.5(3) . . . . ?
C4 C5 C6 C7 179.8(4) . . . . ?
Br1 C5 C6 C7 -0.3(5) . . . . ?
C2 C1 C6 C5 0.1(6) . . . . ?
C2 C1 C6 C7 179.9(4) . . . . ?
C5 C6 C7 N2 -173.6(3) . . . . ?
C1 C6 C7 N2 6.6(5) . . . . ?
N2 C8 C9 O3 -164.8(4) . . . . ?
N2 C8 C9 N1 15.8(6) . . . . ?
N1 C12 C13 C14 -175.8(4) . . . . ?
C17 C12 C13 C14 2.7(6) . . . . ?
C12 C13 C14 C15 -1.7(7) . . . . ?
C13 C14 C15 C16 0.0(7) . . . . ?
C14 C15 C16 C17 0.6(7) . . . . ?
C15 C16 C17 C12 0.3(6) . . . . ?
C15 C16 C17 C18 176.8(4) . . . . ?
C13 C12 C17 C16 -2.0(6) . . . . ?
N1 C12 C17 C16 176.5(4) . . . . ?
C13 C12 C17 C18 -178.4(4) . . . . ?
N1 C12 C17 C18 0.2(6) . . . . ?
C16 C17 C18 O2 -164.8(4) . . . . ?
C12 C17 C18 O2 11.5(7) . . . . ?
C16 C17 C18 O1 15.9(5) . . . . ?
C12 C17 C18 O1 -167.8(4) . . . . ?
O3 C9 N1 C12 -7.2(7) . . . . ?
C8 C9 N1 C12 172.2(4) . . . . ?
C13 C12 N1 C9 -6.4(7) . . . . ?
C17 C12 N1 C9 175.1(4) . . . . ?
O4 C10 N2 C8 4.9(6) . . . . ?
C11 C10 N2 C8 -176.3(4) . . . . ?
O4 C10 N2 C7 -178.9(4) . . . . ?
C11 C10 N2 C7 -0.1(6) . . . . ?
C9 C8 N2 C10 -95.3(5) . . . . ?
C9 C8 N2 C7 88.3(4) . . . . ?
C6 C7 N2 C10 -87.6(4) . . . . ?
C6 C7 N2 C8 88.6(4) . . . . ?
O2 C18 O1 C19 5.4(6) . . . . ?
C17 C18 O1 C19 -175.3(4) . . . . ?
